data_7713507
loop_
_publ_author_name
'Kikuchi, Kazuma'
'Imoto, Hiroaki'
'Naka, Kensuke'

_publ_section_title
;
 Robust and highly emissive copper(I) halide 1D-coordination polymers with
 triphenylarsine and a series of bridging N-heteroaromatic co-ligands
;
_journal_name_full 'Dalton Transactions'
_journal_paper_doi 10.1039/D3DT00784G
_journal_year 2023
_chemical_formula_moiety 'C22 H18 As Cu I N'
_chemical_formula_sum 'C22 H18 As Cu I N'
_chemical_formula_weight 561.73
_space_group_crystal_system triclinic
_space_group_IT_number 2
_space_group_name_Hall '-P 1'
_space_group_name_H-M_alt 'P -1'
_atom_sites_solution_hydrogens geom
_atom_sites_solution_primary dual
_audit_creation_date 2021-08-10
_audit_creation_method
;
Olex2 1.3-ac4
(compiled 2020.11.27 svn.r5f609507 for Rigaku Oxford Diffraction, GUI svn.r6214)
;
_audit_update_record
;
2023-02-19 deposited with the CCDC.	2023-07-18 downloaded from the CCDC.
;
_cell_angle_alpha 87.768(7)
_cell_angle_beta 74.119(7)
_cell_angle_gamma 66.475(9)
_cell_formula_units_Z 2
_cell_length_a 8.1584(7)
_cell_length_b 9.8905(9)
_cell_length_c 14.1201(10)
_cell_measurement_reflns_used 2143
_cell_measurement_temperature 93.15
_cell_measurement_theta_max 30.0080
_cell_measurement_theta_min 2.7880
_cell_volume 1001.60(17)
_computing_cell_refinement 'CrysAlisPro 1.171.41.113a (Rigaku OD, 2021)'
_computing_data_collection 'CrysAlisPro 1.171.41.113a (Rigaku OD, 2021)'
_computing_data_reduction 'CrysAlisPro 1.171.41.113a (Rigaku OD, 2021)'
_computing_molecular_graphics 'Olex2 1.3-ac4 (Dolomanov et al., 2009)'
_computing_publication_material 'Olex2 1.3-ac4 (Dolomanov et al., 2009)'
_computing_structure_refinement 'SHELXL 2018/3 (Sheldrick, 2015)'
_computing_structure_solution 'SHELXT  (Sheldrick, 2015)'
_diffrn_ambient_temperature 93.15
_diffrn_detector 'CCD plate'
_diffrn_measured_fraction_theta_full 0.998
_diffrn_measured_fraction_theta_max 0.857
_diffrn_measurement_details
;
List of Runs (angles in degrees, time in seconds):

  # Type    Start    End  Width  t~exp~   \w     \q     \k     \f   Frames
#--------------------------------------------------------------------------
  1  \w     78.00 106.00   0.20    4.00    --   30.00  54.00 -60.00  140
  2  \w    -71.00  33.00   0.20    4.00    --   30.00  54.00-180.00  520
  3  \w    -71.00  31.00   0.20    4.00    --   30.00  54.00  60.00  510
  4  \w    -71.00  35.00   0.20    4.00    --   30.00  54.00 -60.00  530
;
_diffrn_measurement_device 'two-circle diffractometer'
_diffrn_measurement_device_type 'XtaLAB Mini (JP)'
_diffrn_measurement_method '\w scans'
_diffrn_orient_matrix_type 'CrysAlisPro convention (1999,Acta A55,543-557)'
_diffrn_orient_matrix_UB_11 -0.0604382000
_diffrn_orient_matrix_UB_12 -0.0106899000
_diffrn_orient_matrix_UB_13 -0.0238591000
_diffrn_orient_matrix_UB_21 0.0535229000
_diffrn_orient_matrix_UB_22 -0.0774692000
_diffrn_orient_matrix_UB_23 -0.0047802000
_diffrn_orient_matrix_UB_31 -0.0569991000
_diffrn_orient_matrix_UB_32 -0.0064176000
_diffrn_orient_matrix_UB_33 0.0463997000
_diffrn_radiation_monochromator graphite
_diffrn_radiation_probe x-ray
_diffrn_radiation_type 'Mo K\a'
_diffrn_radiation_wavelength 0.71073
_diffrn_reflns_av_R_equivalents 0.0337
_diffrn_reflns_av_unetI/netI 0.0962
_diffrn_reflns_Laue_measured_fraction_full 0.998
_diffrn_reflns_Laue_measured_fraction_max 0.857
_diffrn_reflns_limit_h_max 11
_diffrn_reflns_limit_h_min -11
_diffrn_reflns_limit_k_max 14
_diffrn_reflns_limit_k_min -11
_diffrn_reflns_limit_l_max 21
_diffrn_reflns_limit_l_min -21
_diffrn_reflns_number 8472
_diffrn_reflns_point_group_measured_fraction_full 0.998
_diffrn_reflns_point_group_measured_fraction_max 0.857
_diffrn_reflns_theta_full 25.242
_diffrn_reflns_theta_max 32.705
_diffrn_reflns_theta_min 2.608
_diffrn_source 'fine-focus sealed X-ray tube'
_diffrn_source_type 'Rigaku (Mo) X-ray Source'
_exptl_absorpt_coefficient_mu 4.276
_exptl_absorpt_correction_T_max 1.00000
_exptl_absorpt_correction_T_min 0.64253
_exptl_absorpt_correction_type multi-scan
_exptl_absorpt_process_details
;
CrysAlisPro 1.171.41.113a (Rigaku Oxford Diffraction, 2021)
Empirical absorption correction using spherical harmonics,
implemented in SCALE3 ABSPACK scaling algorithm.
;
_exptl_crystal_colour yellow
_exptl_crystal_colour_primary yellow
_exptl_crystal_density_diffrn 1.863
_exptl_crystal_description plate
_exptl_crystal_F_000 544
_exptl_crystal_size_max 0.255
_exptl_crystal_size_mid 0.206
_exptl_crystal_size_min 0.112
_refine_diff_density_max 2.351
_refine_diff_density_min -1.553
_refine_diff_density_rms 0.214
_refine_ls_extinction_method none
_refine_ls_goodness_of_fit_ref 1.009
_refine_ls_hydrogen_treatment constr
_refine_ls_matrix_type full
_refine_ls_number_parameters 199
_refine_ls_number_reflns 6317
_refine_ls_number_restraints 108
_refine_ls_restrained_S_all 1.001
_refine_ls_R_factor_all 0.0891
_refine_ls_R_factor_gt 0.0521
_refine_ls_shift/su_max 0.001
_refine_ls_shift/su_mean 0.000
_refine_ls_structure_factor_coef Fsqd
_refine_ls_weighting_details 'w=1/[\s^2^(Fo^2^)+(0.0463P)^2^] where P=(Fo^2^+2Fc^2^)/3'
_refine_ls_weighting_scheme calc
_refine_ls_wR_factor_gt 0.1110
_refine_ls_wR_factor_ref 0.1333
_reflns_Friedel_coverage 0.000
_reflns_number_gt 4238
_reflns_number_total 6317
_reflns_threshold_expression 'I > 2\s(I)'
_cod_data_source_file d3dt00784g2.cif
_cod_data_source_block '[Cu2I2(AsPh3)2(nap)]n_93K'
_cod_original_cell_volume 1001.60(16)
_cod_database_code 7713507
_shelx_shelxl_version_number 2018/3
_chemical_oxdiff_formula CHAsCuIN
_shelx_space_group_comment
;
The symmetry employed for this shelxl refinement is uniquely defined
by the following loop, which should always be used as a source of
symmetry information in preference to the above space-group names.
They are only intended as comments.
;
_shelx_estimated_absorpt_t_max 0.646
_shelx_estimated_absorpt_t_min 0.409
_reflns_odcompleteness_completeness 99.93
_reflns_odcompleteness_iscentric 1
_reflns_odcompleteness_theta 26.32
_olex2_refinement_description
;
1. Fixed Uiso
 At 1.2 times of:
  All C(H) groups
2. Rigid body (RIGU) restrains
 C6, C1, C2, C3, C4, C5
 with sigma for 1-2 distances of 0.004 and sigma for 1-3 distances of 0.004
 C8, C9, C10, C12, C11, C7
 with sigma for 1-2 distances of 0.004 and sigma for 1-3 distances of 0.004
 C14, C13, C18, C17, C16, C15
 with sigma for 1-2 distances of 0.004 and sigma for 1-3 distances of 0.004
3.a Aromatic/amide H refined with riding coordinates:
 C20(H20), C12(H12), C11(H11), C10(H10), C9(H9), C8(H8), C22(H22), C6(H6),
 C5(H5), C4(H4), C3(H3), C2(H2), C14(H14), C15(H15), C16(H16), C17(H17),
 C18(H18), C21(H21)
3.b Fitted hexagon refined as free rotating group:
 C12(C11,C10,C9,C8,C7), C6(C5,C4,C3,C2,C1), C14(C15,C16,C17,C18,C13)
;
_olex2_submission_special_instructions 'No special instructions were received'
_oxdiff_exptl_absorpt_empirical_details
;
Empirical correction (ABSPACK) includes:
- Absorption correction using spherical harmonics
- Frame scaling
;
_oxdiff_exptl_absorpt_empirical_full_max 1.454
_oxdiff_exptl_absorpt_empirical_full_min 0.720

loop_
_space_group_symop_operation_xyz
'x, y, z'
'-x, -y, -z'

loop_
_atom_site_label
_atom_site_type_symbol
_atom_site_fract_x
_atom_site_fract_y
_atom_site_fract_z
_atom_site_U_iso_or_equiv
_atom_site_adp_type
_atom_site_occupancy
_atom_site_site_symmetry_order
_atom_site_calc_flag
_atom_site_refinement_flags_posn
_atom_site_refinement_flags_adp
_atom_site_refinement_flags_occupancy
_atom_site_disorder_assembly
_atom_site_disorder_group
I1 I 0.77093(5) 0.60453(4) 0.44232(3) 0.02211(11) Uani 1 1 d . . . . .
As1 As 0.74352(8) 0.66867(6) 0.72904(4) 0.01814(13) Uani 1 1 d . . . . .
Cu1 Cu 0.93854(10) 0.65135(7) 0.56711(5) 0.02022(16) Uani 1 1 d . . . . .
N1 N 1.0474(6) 0.8092(5) 0.5387(3) 0.0190(9) Uani 1 1 d . . . . .
C19 C 0.9610(8) 0.9467(6) 0.5057(4) 0.0167(10) Uani 1 1 d . . . . .
C20 C 0.7925(8) 0.9817(6) 0.4829(4) 0.0203(11) Uani 1 1 d . . . . .
H20 H 0.737414 0.912133 0.489997 0.024 Uiso 1 1 calc R U . . .
C12 C 0.6670(6) 0.4552(4) 0.8660(2) 0.0260(12) Uani 1 1 d G . . . .
H12 H 0.682154 0.510156 0.914210 0.031 Uiso 1 1 calc R U . . .
C11 C 0.6265(6) 0.3325(4) 0.89153(19) 0.0230(12) Uani 1 1 d G . . . .
H11 H 0.614080 0.303585 0.957177 0.028 Uiso 1 1 calc R U . . .
C10 C 0.6043(6) 0.2522(4) 0.8210(3) 0.0274(13) Uani 1 1 d G . . . .
H10 H 0.576663 0.168289 0.838442 0.033 Uiso 1 1 calc R U . . .
C9 C 0.6225(6) 0.2945(4) 0.7249(2) 0.0320(15) Uani 1 1 d G . . . .
H9 H 0.607320 0.239561 0.676740 0.038 Uiso 1 1 calc R U . . .
C8 C 0.6629(6) 0.4172(4) 0.69942(19) 0.0283(13) Uani 1 1 d G . . . .
H8 H 0.675393 0.446131 0.633771 0.034 Uiso 1 1 calc R U . . .
C7 C 0.6852(6) 0.4976(3) 0.7699(3) 0.0212(11) Uani 1 1 d G . . . .
C22 C 1.2064(8) 0.7810(6) 0.5590(4) 0.0208(11) Uani 1 1 d . . . . .
H22 H 1.266985 0.686943 0.581217 0.025 Uiso 1 1 calc R U . . .
C6 C 0.4876(4) 0.9676(4) 0.7298(3) 0.0222(11) Uani 1 1 d G . . . .
H6 H 0.599420 0.981705 0.703388 0.027 Uiso 1 1 calc R U . . .
C5 C 0.3161(5) 1.0852(3) 0.7403(3) 0.0249(12) Uani 1 1 d G . . . .
H5 H 0.310825 1.179641 0.721025 0.030 Uiso 1 1 calc R U . . .
C4 C 0.1524(4) 1.0646(3) 0.7790(3) 0.0255(12) Uani 1 1 d G . . . .
H4 H 0.035274 1.144999 0.786131 0.031 Uiso 1 1 calc R U . . .
C3 C 0.1602(4) 0.9265(4) 0.8072(3) 0.0282(13) Uani 1 1 d G . . . .
H3 H 0.048317 0.912421 0.833599 0.034 Uiso 1 1 calc R U . . .
C2 C 0.3316(5) 0.8089(3) 0.7967(3) 0.0252(12) Uani 1 1 d G . . . .
H2 H 0.336910 0.714483 0.815962 0.030 Uiso 1 1 calc R U . . .
C1 C 0.4953(4) 0.8295(3) 0.7580(3) 0.0222(11) Uani 1 1 d G . . . .
C14 C 0.7238(4) 0.8097(4) 0.9152(3) 0.0223(11) Uani 1 1 d G . . . .
H14 H 0.603066 0.877864 0.914146 0.027 Uiso 1 1 calc R U . . .
C15 C 0.7937(5) 0.8215(4) 0.9925(2) 0.0272(12) Uani 1 1 d G . . . .
H15 H 0.720623 0.897595 1.044270 0.033 Uiso 1 1 calc R U . . .
C16 C 0.9704(5) 0.7218(4) 0.9941(2) 0.0253(12) Uani 1 1 d G . . . .
H16 H 1.018125 0.729808 1.046908 0.030 Uiso 1 1 calc R U . . .
C17 C 1.0773(4) 0.6104(4) 0.9184(3) 0.0248(12) Uani 1 1 d G . . . .
H17 H 1.198071 0.542290 0.919422 0.030 Uiso 1 1 calc R U . . .
C18 C 1.0075(5) 0.5987(3) 0.8411(2) 0.0214(11) Uani 1 1 d G . . . .
H18 H 1.080516 0.522557 0.789297 0.026 Uiso 1 1 calc R U . . .
C13 C 0.8307(5) 0.6984(4) 0.8395(2) 0.0208(11) Uani 1 1 d G . . . .
C21 C 0.7082(8) 1.1178(6) 0.4503(4) 0.0222(12) Uani 1 1 d . . . . .
H21 H 0.594242 1.143596 0.434180 0.027 Uiso 1 1 calc R U . . .

loop_
_atom_site_aniso_label
_atom_site_aniso_U_11
_atom_site_aniso_U_22
_atom_site_aniso_U_33
_atom_site_aniso_U_23
_atom_site_aniso_U_13
_atom_site_aniso_U_12
I1 0.0257(2) 0.02028(19) 0.02400(19) 0.00133(14) -0.01157(16) -0.00996(16)
As1 0.0203(3) 0.0200(3) 0.0182(3) 0.0013(2) -0.0074(2) -0.0109(2)
Cu1 0.0221(4) 0.0215(3) 0.0207(3) 0.0031(3) -0.0077(3) -0.0115(3)
N1 0.022(2) 0.024(2) 0.015(2) 0.0018(18) -0.0073(19) -0.013(2)
C19 0.020(3) 0.017(2) 0.012(2) -0.0023(19) -0.003(2) -0.007(2)
C20 0.024(3) 0.023(3) 0.018(2) 0.002(2) -0.006(2) -0.013(2)
C12 0.030(3) 0.028(3) 0.028(3) 0.007(2) -0.014(3) -0.016(3)
C11 0.024(3) 0.029(3) 0.020(2) 0.007(2) -0.007(2) -0.015(3)
C10 0.034(3) 0.026(3) 0.027(3) 0.003(2) -0.008(3) -0.019(3)
C9 0.050(4) 0.035(3) 0.024(3) 0.002(3) -0.012(3) -0.030(3)
C8 0.036(4) 0.033(3) 0.025(3) 0.006(2) -0.011(3) -0.023(3)
C7 0.021(3) 0.021(3) 0.026(3) 0.003(2) -0.012(2) -0.010(2)
C22 0.023(3) 0.017(3) 0.023(3) 0.002(2) -0.011(2) -0.005(2)
C6 0.027(3) 0.028(3) 0.013(2) -0.004(2) -0.010(2) -0.009(2)
C5 0.031(3) 0.023(3) 0.024(3) 0.002(2) -0.011(2) -0.012(2)
C4 0.022(3) 0.025(3) 0.024(3) -0.003(2) -0.009(2) -0.002(2)
C3 0.022(3) 0.034(3) 0.033(3) 0.005(3) -0.010(3) -0.015(3)
C2 0.024(3) 0.026(3) 0.029(3) 0.006(2) -0.009(3) -0.013(2)
C1 0.024(3) 0.030(3) 0.019(3) -0.003(2) -0.009(2) -0.015(2)
C14 0.022(3) 0.028(3) 0.017(2) -0.001(2) -0.004(2) -0.011(2)
C15 0.033(3) 0.031(3) 0.020(3) 0.000(2) -0.009(2) -0.015(3)
C16 0.029(3) 0.033(3) 0.021(3) 0.000(2) -0.012(2) -0.015(3)
C17 0.019(3) 0.025(3) 0.032(3) 0.001(2) -0.008(2) -0.009(2)
C18 0.025(3) 0.019(3) 0.021(3) 0.003(2) -0.007(2) -0.010(2)
C13 0.025(3) 0.021(3) 0.018(2) 0.005(2) -0.009(2) -0.010(2)
C21 0.021(3) 0.023(3) 0.028(3) -0.001(2) -0.013(2) -0.010(2)

loop_
_atom_type_symbol
_atom_type_description
_atom_type_scat_dispersion_real
_atom_type_scat_dispersion_imag
_atom_type_scat_source
C C 0.0033 0.0016 'International Tables Vol C Tables 4.2.6.8 and 6.1.1.4'
H H 0.0000 0.0000 'International Tables Vol C Tables 4.2.6.8 and 6.1.1.4'
As As 0.0499 2.0058 'International Tables Vol C Tables 4.2.6.8 and 6.1.1.4'
Cu Cu 0.3201 1.2651 'International Tables Vol C Tables 4.2.6.8 and 6.1.1.4'
I I -0.4742 1.8119 'International Tables Vol C Tables 4.2.6.8 and 6.1.1.4'
N N 0.0061 0.0033 'International Tables Vol C Tables 4.2.6.8 and 6.1.1.4'

loop_
_exptl_crystal_face_index_h
_exptl_crystal_face_index_k
_exptl_crystal_face_index_l
_exptl_crystal_face_perp_dist
-1 2 2 0.1039
0 2 -1 0.1270
-1 1 0 0.1010
2 -1 2 0.1141
-2 -1 2 0.0641
-1 0 -2 0.1123
3 3 -17 0.0434
8 8 16 0.1003
-10 -10 -10 0.0760
0 0 19 0.0582
-7 -13 -7 0.0658
1 -8 15 0.0668
7 0 18 0.0539
-1 1 2 0.0806

loop_
_geom_angle_atom_site_label_1
_geom_angle_atom_site_label_2
_geom_angle_atom_site_label_3
_geom_angle
_geom_angle_site_symmetry_1
_geom_angle_site_symmetry_3
_geom_angle_publ_flag
Cu1 I1 Cu1 75.22(3) . 2_766 ?
C7 As1 Cu1 117.37(11) . . ?
C1 As1 Cu1 115.32(11) . . ?
C1 As1 C7 101.90(16) . . ?
C1 As1 C13 102.13(15) . . ?
C13 As1 Cu1 117.60(11) . . ?
C13 As1 C7 99.87(15) . . ?
I1 Cu1 I1 104.78(3) . 2_766 ?
As1 Cu1 I1 103.05(3) . 2_766 ?
As1 Cu1 I1 107.29(3) . . ?
N1 Cu1 I1 118.61(12) . . ?
N1 Cu1 I1 105.55(13) . 2_766 ?
N1 Cu1 As1 115.81(13) . . ?
C19 N1 Cu1 125.0(3) . . ?
C22 N1 Cu1 117.5(4) . . ?
C22 N1 C19 117.4(5) . . ?
N1 C19 C19 121.6(6) . 2_776 ?
N1 C19 C20 119.6(5) . . ?
C20 C19 C19 118.8(6) . 2_776 ?
C21 C20 C19 119.2(5) . . ?
C11 C12 C7 120.0 . . ?
C10 C11 C12 120.0 . . ?
C9 C10 C11 120.0 . . ?
C10 C9 C8 120.0 . . ?
C7 C8 C9 120.0 . . ?
C12 C7 As1 122.01(19) . . ?
C8 C7 As1 117.99(19) . . ?
C8 C7 C12 120.0 . . ?
N1 C22 C21 124.0(5) . 2_776 ?
C5 C6 C1 120.0 . . ?
C4 C5 C6 120.0 . . ?
C5 C4 C3 120.0 . . ?
C2 C3 C4 120.0 . . ?
C3 C2 C1 120.0 . . ?
C6 C1 As1 116.30(19) . . ?
C2 C1 As1 123.47(19) . . ?
C2 C1 C6 120.0 . . ?
C15 C14 C13 120.0 . . ?
C14 C15 C16 120.0 . . ?
C17 C16 C15 120.0 . . ?
C16 C17 C18 120.0 . . ?
C13 C18 C17 120.0 . . ?
C14 C13 As1 123.35(19) . . ?
C18 C13 As1 116.63(19) . . ?
C18 C13 C14 120.0 . . ?
C20 C21 C22 119.0(5) . 2_776 ?

loop_
_geom_bond_atom_site_label_1
_geom_bond_atom_site_label_2
_geom_bond_distance
_geom_bond_site_symmetry_2
_geom_bond_publ_flag
I1 Cu1 2.6603(8) . ?
I1 Cu1 2.6656(9) 2_766 ?
As1 Cu1 2.3687(9) . ?
As1 C7 1.960(2) . ?
As1 C1 1.956(3) . ?
As1 C13 1.958(2) . ?
Cu1 N1 2.062(4) . ?
N1 C19 1.388(7) . ?
N1 C22 1.323(7) . ?
C19 C19 1.418(10) 2_776 ?
C19 C20 1.403(7) . ?
C20 C21 1.372(7) . ?
C12 C11 1.3900 . ?
C12 C7 1.3900 . ?
C11 C10 1.3900 . ?
C10 C9 1.3900 . ?
C9 C8 1.3900 . ?
C8 C7 1.3900 . ?
C22 C21 1.415(7) 2_776 ?
C6 C5 1.3900 . ?
C6 C1 1.3900 . ?
C5 C4 1.3900 . ?
C4 C3 1.3900 . ?
C3 C2 1.3900 . ?
C2 C1 1.3900 . ?
C14 C15 1.3900 . ?
C14 C13 1.3900 . ?
C15 C16 1.3900 . ?
C16 C17 1.3900 . ?
C17 C18 1.3900 . ?
C18 C13 1.3900 . ?

loop_
_exptl_oxdiff_crystal_face_indexfrac_h
_exptl_oxdiff_crystal_face_indexfrac_k
_exptl_oxdiff_crystal_face_indexfrac_l
_exptl_oxdiff_crystal_face_x
_exptl_oxdiff_crystal_face_y
_exptl_oxdiff_crystal_face_z
-0.9998 1.9996 1.9991 -0.0086 -0.2180 0.1369
0.0000 1.9996 -1.0000 0.0025 -0.1501 -0.0592
-0.9997 0.9998 -0.0003 0.0497 -0.1310 0.0506
1.9994 -0.9997 2.0000 -0.1579 0.1749 -0.0147
-1.9995 -0.9998 1.9992 0.0838 -0.0391 0.2132
-0.9997 -0.0001 -1.9997 0.1081 -0.0439 -0.0358
2.6826 2.6201 -17.3421 0.2236 0.0235 -0.9744
7.7294 8.2661 15.5356 -0.9262 -0.3009 0.2272
-9.8435 -10.1260 -9.8000 0.9370 0.3044 0.1713
-0.4359 0.3236 18.7858 -0.4253 -0.1382 0.8944
-7.0205 -12.9469 -7.2180 0.7349 0.6617 0.1483
1.4309 -8.1303 15.3384 -0.3655 0.6331 0.6823
7.1461 0.2166 17.9225 -0.8618 0.2800 0.4229
-0.9959 0.9985 2.0059 0.0017 -0.1402 0.1434
